data_7155065
loop_
_publ_author_name
'Karunakaran, Jayachandran'
'Nandakumar, Meganathan'
'Senthil Kumar, Natarajan'
'Mohanakrishnan, Arasambattu K.'

_publ_section_title
;
 Synthetic transformation of 1,3-diarylisobenzofuran-DMAD adducts: a
 facile preparation of tri-substituted \a-naphthols.
;
_journal_issue 18
_journal_name_full 'Organic &amp; biomolecular chemistry'
_journal_page_first 4247
_journal_page_last 4259
_journal_paper_doi 10.1039/c6ob00628k
_journal_volume 14
_journal_year 2016
_chemical_formula_moiety 'C34 H22 O5 S'
_chemical_formula_sum 'C34 H22 O5 S'
_chemical_formula_weight 542.58
_chemical_name_systematic '2,3-dimethyl 1-oxo-2(pyren-4-yl)-4-(thiophen-2-yl)-1,2-dihydronaphthalene-2,3-dicarboxylate'
_space_group_IT_number 14
_symmetry_cell_setting monoclinic
_symmetry_space_group_name_Hall '-P 2yn'
_symmetry_space_group_name_H-M 'P 1 21/n 1'
_atom_sites_solution_hydrogens geom
_atom_sites_solution_primary direct
_atom_sites_solution_secondary difmap
_audit_creation_method SHELXL-97
_audit_update_record
;
2015-11-24 deposited with the CCDC.
2016-04-05 downloaded from the CCDC.
;
_cell_angle_alpha 90.00
_cell_angle_beta 93.030(2)
_cell_angle_gamma 90.00
_cell_formula_units_Z 4
_cell_length_a 10.9268(10)
_cell_length_b 18.9670(14)
_cell_length_c 12.2628(9)
_cell_measurement_reflns_used 4457
_cell_measurement_temperature 296(2)
_cell_measurement_theta_max 25.00
_cell_measurement_theta_min 1.98
_cell_volume 2537.9(4)
_computing_structure_refinement 'SHELXL-97 (Sheldrick, 1997)'
_computing_structure_solution 'SHELXS-97 (Sheldrick, 1990)'
_diffrn_ambient_temperature 296(2)
_diffrn_measured_fraction_theta_full 1.000
_diffrn_measured_fraction_theta_max 1.000
_diffrn_measurement_device_type 'Bruker Kappa ApexII CCD Diffractometer'
_diffrn_measurement_method '\w & \f scans'
_diffrn_radiation_monochromator graphite
_diffrn_radiation_source 'fine-focus sealed tube'
_diffrn_radiation_type MoK\a
_diffrn_radiation_wavelength 0.71073
_diffrn_reflns_av_R_equivalents 0.0305
_diffrn_reflns_av_sigmaI/netI 0.0281
_diffrn_reflns_limit_h_max 12
_diffrn_reflns_limit_h_min -12
_diffrn_reflns_limit_k_max 22
_diffrn_reflns_limit_k_min -22
_diffrn_reflns_limit_l_max 14
_diffrn_reflns_limit_l_min -14
_diffrn_reflns_number 21576
_diffrn_reflns_theta_full 25.00
_diffrn_reflns_theta_max 25.00
_diffrn_reflns_theta_min 1.98
_exptl_absorpt_coefficient_mu 0.173
_exptl_absorpt_correction_T_max 0.9662
_exptl_absorpt_correction_T_min 0.9580
_exptl_absorpt_correction_type multi-scan
_exptl_absorpt_process_details 'SADABS (Bruker, 2008)'
_exptl_crystal_colour colourless
_exptl_crystal_density_diffrn 1.420
_exptl_crystal_density_method 'not measured'
_exptl_crystal_description block
_exptl_crystal_F_000 1128
_exptl_crystal_recrystallization_method 'Re-crystallisation from solvent: '
_exptl_crystal_size_max 0.25
_exptl_crystal_size_mid 0.25
_exptl_crystal_size_min 0.20
_refine_diff_density_max 0.223
_refine_diff_density_min -0.220
_refine_diff_density_rms 0.037
_refine_ls_extinction_method none
_refine_ls_goodness_of_fit_ref 1.037
_refine_ls_hydrogen_treatment constr
_refine_ls_matrix_type full
_refine_ls_number_parameters 409
_refine_ls_number_reflns 4457
_refine_ls_number_restraints 147
_refine_ls_restrained_S_all 1.029
_refine_ls_R_factor_all 0.0611
_refine_ls_R_factor_gt 0.0387
_refine_ls_shift/su_max 0.035
_refine_ls_shift/su_mean 0.001
_refine_ls_structure_factor_coef Fsqd
_refine_ls_weighting_details 'calc w=1/[\s^2^(Fo^2^)+(0.0388P)^2^+1.1902P] where P=(Fo^2^+2Fc^2^)/3'
_refine_ls_weighting_scheme calc
_refine_ls_wR_factor_gt 0.0888
_refine_ls_wR_factor_ref 0.1022
_reflns_number_gt 3341
_reflns_number_total 4457
_reflns_threshold_expression >2sigma(I)
_cod_data_source_file c6ob00628k2.cif
_cod_data_source_block final
_cod_depositor_comments
;
The following automatic conversions were performed:

'_exptl_absorpt_correction_type' value 'multi_scan' changed to
'multi-scan' according to
/usr/data/users/saulius/crontab/automatic-downloads/rss-feeds/RSC/lib/dictionaries/cif_core.dic
dictionary named 'cif_core.dic' version 2.4.2 from 2011-04-26.

Automatic conversion script
Id: cif_fix_values 4268 2015-11-12 08:31:59Z antanas 

 Adding full bibliography for 7155063--7155067.cif.

The following automatic conversions were performed:

data name '_iucr_refine_instruction_details' was replaced with
'_iucr_refine_instructions_details' as specified in the replacement
file 'data/replacement-values/replacement_tags.lst'.

Automatic conversion script
Id: cif_correct_tags 9268 2022-04-12 08:56:07Z antanas 
;
_cod_original_sg_symbol_H-M 'P 21/n'
_cod_database_code 7155065

loop_
_symmetry_equiv_pos_as_xyz
'x, y, z'
'-x+1/2, y+1/2, -z+1/2'
'-x, -y, -z'
'x-1/2, -y-1/2, z-1/2'

loop_
_atom_site_label
_atom_site_type_symbol
_atom_site_fract_x
_atom_site_fract_y
_atom_site_fract_z
_atom_site_U_iso_or_equiv
_atom_site_adp_type
_atom_site_occupancy
_atom_site_symmetry_multiplicity
_atom_site_calc_flag
_atom_site_refinement_flags
_atom_site_disorder_assembly
_atom_site_disorder_group
C1 C 0.96828(18) 0.11067(10) 0.90164(15) 0.0320(4) Uani 1 1 d . A .
C2 C 1.0708(2) 0.11714(11) 0.97370(16) 0.0415(5) Uani 1 1 d . . .
H2 H 1.1396 0.0895 0.9636 0.050 Uiso 1 1 calc R . .
C3 C 1.0716(2) 0.16390(12) 1.05966(17) 0.0477(6) Uani 1 1 d . . .
H3 H 1.1399 0.1664 1.1080 0.057 Uiso 1 1 calc R . .
C4 C 0.9731(2) 0.20672(12) 1.07487(17) 0.0498(6) Uani 1 1 d . . .
H4 H 0.9738 0.2374 1.1340 0.060 Uiso 1 1 calc R . .
C5 C 0.8731(2) 0.20401(11) 1.00231(17) 0.0451(5) Uani 1 1 d . . .
H5 H 0.8077 0.2345 1.0107 0.054 Uiso 1 1 calc R . .
C6 C 0.86883(19) 0.15603(10) 0.91630(15) 0.0351(5) Uani 1 1 d . . .
C7 C 0.76264(19) 0.15550(11) 0.83793(16) 0.0376(5) Uani 1 1 d . . .
C8 C 0.73844(17) 0.08695(10) 0.77212(15) 0.0321(4) Uani 1 1 d . . .
C9 C 0.85584(18) 0.04510(9) 0.75499(14) 0.0296(4) Uani 1 1 d . A .
C10 C 0.96161(18) 0.05805(9) 0.81266(14) 0.0297(4) Uani 1 1 d . . .
C15 C 0.65896(19) 0.04476(11) 0.84991(16) 0.0392(5) Uani 1 1 d . . .
C16 C 0.6091(2) -0.06628(13) 0.9181(2) 0.0595(7) Uani 1 1 d . . .
H16A H 0.6237 -0.0497 0.9916 0.089 Uiso 1 1 calc R . .
H16B H 0.6349 -0.1145 0.9135 0.089 Uiso 1 1 calc R . .
H16C H 0.5232 -0.0629 0.8979 0.089 Uiso 1 1 calc R . .
C17 C 0.84616(18) -0.01356(10) 0.67263(16) 0.0354(5) Uani 1 1 d . . .
C18 C 0.9087(3) -0.12959(12) 0.6360(2) 0.0641(7) Uani 1 1 d . . .
H18A H 0.8318 -0.1402 0.5981 0.096 Uiso 1 1 calc R A .
H18B H 0.9387 -0.1708 0.6743 0.096 Uiso 1 1 calc R . .
H18C H 0.9669 -0.1152 0.5843 0.096 Uiso 1 1 calc R . .
C19 C 0.66477(17) 0.10326(10) 0.66500(15) 0.0320(4) Uani 1 1 d . . .
C20 C 0.55002(18) 0.07443(11) 0.64239(17) 0.0400(5) Uani 1 1 d . . .
H20 H 0.5160 0.0457 0.6942 0.048 Uiso 1 1 calc R . .
C21 C 0.48472(19) 0.08712(11) 0.54525(18) 0.0416(5) Uani 1 1 d . . .
H21 H 0.4085 0.0660 0.5322 0.050 Uiso 1 1 calc R . .
C22 C 0.53065(18) 0.13070(10) 0.46670(16) 0.0350(5) Uani 1 1 d . . .
C23 C 0.4643(2) 0.14590(12) 0.36525(18) 0.0458(5) Uani 1 1 d . . .
H23 H 0.3898 0.1236 0.3492 0.055 Uiso 1 1 calc R . .
C24 C 0.5072(2) 0.19114(12) 0.29377(18) 0.0471(6) Uani 1 1 d . . .
H24 H 0.4606 0.2006 0.2298 0.057 Uiso 1 1 calc R . .
C25 C 0.62262(19) 0.22575(10) 0.31202(16) 0.0383(5) Uani 1 1 d . . .
C26 C 0.6688(2) 0.27433(12) 0.23984(17) 0.0494(6) Uani 1 1 d . . .
H26 H 0.6229 0.2855 0.1762 0.059 Uiso 1 1 calc R . .
C27 C 0.7806(2) 0.30624(12) 0.26021(18) 0.0507(6) Uani 1 1 d . . .
H27 H 0.8085 0.3390 0.2108 0.061 Uiso 1 1 calc R . .
C28 C 0.8517(2) 0.29025(11) 0.35287(17) 0.0425(5) Uani 1 1 d . . .
H28 H 0.9279 0.3115 0.3651 0.051 Uiso 1 1 calc R . .
C29 C 0.80935(18) 0.24205(10) 0.42891(15) 0.0332(4) Uani 1 1 d . . .
C30 C 0.87809(18) 0.22445(10) 0.52708(16) 0.0366(5) Uani 1 1 d . . .
H30 H 0.9557 0.2438 0.5398 0.044 Uiso 1 1 calc R . .
C31 C 0.83406(18) 0.18065(10) 0.60193(16) 0.0346(5) Uani 1 1 d . . .
H31 H 0.8818 0.1712 0.6653 0.041 Uiso 1 1 calc R . .
C32 C 0.71588(17) 0.14808(9) 0.58717(15) 0.0301(4) Uani 1 1 d . . .
C33 C 0.64720(17) 0.16243(9) 0.48784(15) 0.0305(4) Uani 1 1 d . . .
C34 C 0.69379(17) 0.20966(10) 0.40935(15) 0.0314(4) Uani 1 1 d . . .
O1 O 0.69195(15) 0.20459(8) 0.82754(13) 0.0577(5) Uani 1 1 d . . .
O2 O 0.58943(18) 0.07161(9) 0.90895(16) 0.0782(6) Uani 1 1 d . . .
O3 O 0.67768(14) -0.02357(7) 0.84489(12) 0.0491(4) Uani 1 1 d . . .
O4 O 0.80019(18) -0.00824(9) 0.58233(13) 0.0650(5) Uani 1 1 d . A .
O5 O 0.89193(14) -0.07340(7) 0.71283(11) 0.0444(4) Uani 1 1 d . A .
S1 S 1.12323(15) 0.02883(10) 0.65482(12) 0.0435(4) Uani 0.691(3) 1 d PDU A 1
C11 C 1.0763(11) 0.0203(8) 0.7846(7) 0.033(2) Uani 0.691(3) 1 d PDU A 1
C12 C 1.1467(13) -0.0255(7) 0.8443(10) 0.063(3) Uani 0.691(3) 1 d PDU A 1
H12 H 1.1326 -0.0365 0.9164 0.076 Uiso 0.691(3) 1 calc PR A 1
C13 C 1.2445(14) -0.0553(8) 0.7873(9) 0.0561(18) Uani 0.691(3) 1 d PDU A 1
H13 H 1.3016 -0.0877 0.8158 0.067 Uiso 0.691(3) 1 calc PR A 1
C14 C 1.2407(10) -0.0290(6) 0.6863(9) 0.054(2) Uani 0.691(3) 1 d PDU A 1
H14 H 1.2979 -0.0413 0.6361 0.064 Uiso 0.691(3) 1 calc PR A 1
S1' S 1.1578(8) -0.0323(4) 0.8685(6) 0.0512(11) Uani 0.309(3) 1 d PDU A 2
C11' C 1.071(2) 0.0236(17) 0.7853(15) 0.035(5) Uani 0.309(3) 1 d PDU A 2
C12' C 1.1315(17) 0.0266(11) 0.6919(11) 0.065(4) Uani 0.309(3) 1 d PDU A 2
H12' H 1.1068 0.0607 0.6407 0.077 Uiso 0.309(3) 1 calc PR A 2
C13' C 1.230(2) -0.0186(15) 0.666(2) 0.053(3) Uani 0.309(3) 1 d PDU A 2
H13' H 1.2676 -0.0253 0.6010 0.063 Uiso 0.309(3) 1 calc PR A 2
C14' C 1.252(3) -0.049(2) 0.7639(19) 0.055(4) Uani 0.309(3) 1 d PDU A 2
H14' H 1.3186 -0.0786 0.7751 0.065 Uiso 0.309(3) 1 calc PR A 2

loop_
_atom_site_aniso_label
_atom_site_aniso_U_11
_atom_site_aniso_U_22
_atom_site_aniso_U_33
_atom_site_aniso_U_23
_atom_site_aniso_U_13
_atom_site_aniso_U_12
C1 0.0379(11) 0.0318(10) 0.0268(10) 0.0045(8) 0.0069(8) 0.0002(9)
C2 0.0401(12) 0.0479(13) 0.0367(11) 0.0000(10) 0.0028(10) 0.0005(10)
C3 0.0517(14) 0.0550(14) 0.0360(12) -0.0017(11) -0.0026(10) -0.0084(12)
C4 0.0672(17) 0.0460(13) 0.0363(12) -0.0081(10) 0.0043(12) -0.0052(12)
C5 0.0576(15) 0.0386(12) 0.0396(12) -0.0051(10) 0.0080(11) 0.0069(11)
C6 0.0436(12) 0.0311(10) 0.0310(10) 0.0009(8) 0.0056(9) 0.0020(9)
C7 0.0419(12) 0.0363(11) 0.0353(11) 0.0010(9) 0.0085(9) 0.0093(10)
C8 0.0318(11) 0.0346(11) 0.0302(10) 0.0018(8) 0.0059(8) 0.0047(8)
C9 0.0352(11) 0.0287(10) 0.0256(9) 0.0049(8) 0.0070(8) 0.0042(8)
C10 0.0331(11) 0.0300(10) 0.0264(10) 0.0045(8) 0.0064(8) 0.0029(9)
C15 0.0370(12) 0.0459(13) 0.0353(11) 0.0036(9) 0.0080(9) 0.0059(10)
C16 0.0592(16) 0.0565(15) 0.0646(16) 0.0145(12) 0.0200(13) -0.0105(13)
C17 0.0346(11) 0.0371(11) 0.0348(11) -0.0014(9) 0.0056(9) 0.0043(9)
C18 0.0784(19) 0.0402(13) 0.0747(17) -0.0183(12) 0.0118(15) 0.0104(13)
C19 0.0315(11) 0.0303(10) 0.0345(10) 0.0009(8) 0.0024(9) 0.0046(8)
C20 0.0346(12) 0.0369(11) 0.0488(13) 0.0053(10) 0.0049(10) -0.0015(9)
C21 0.0279(11) 0.0397(12) 0.0566(14) -0.0009(10) -0.0038(10) -0.0031(9)
C22 0.0298(11) 0.0310(10) 0.0435(12) -0.0029(9) -0.0037(9) 0.0027(9)
C23 0.0346(12) 0.0480(13) 0.0531(13) -0.0051(11) -0.0138(10) 0.0006(10)
C24 0.0488(14) 0.0501(13) 0.0406(12) -0.0002(10) -0.0159(10) 0.0082(11)
C25 0.0411(12) 0.0385(11) 0.0346(11) -0.0014(9) -0.0049(9) 0.0090(10)
C26 0.0578(15) 0.0553(14) 0.0344(12) 0.0091(10) -0.0027(11) 0.0111(12)
C27 0.0558(16) 0.0533(14) 0.0437(13) 0.0148(11) 0.0098(11) 0.0039(12)
C28 0.0393(12) 0.0454(12) 0.0432(12) 0.0028(10) 0.0064(10) -0.0003(10)
C29 0.0344(11) 0.0323(10) 0.0332(10) 0.0003(8) 0.0032(9) 0.0048(9)
C30 0.0283(11) 0.0394(11) 0.0417(12) -0.0020(9) -0.0007(9) -0.0036(9)
C31 0.0330(11) 0.0365(11) 0.0334(10) 0.0014(9) -0.0053(9) 0.0000(9)
C32 0.0297(10) 0.0270(10) 0.0333(10) -0.0011(8) 0.0002(8) 0.0035(8)
C33 0.0298(10) 0.0271(9) 0.0341(10) -0.0036(8) -0.0027(8) 0.0056(8)
C34 0.0334(11) 0.0290(10) 0.0316(10) -0.0033(8) 0.0002(8) 0.0065(8)
O1 0.0629(11) 0.0457(9) 0.0633(10) -0.0094(8) -0.0083(9) 0.0259(8)
O2 0.0910(14) 0.0621(11) 0.0876(13) 0.0072(10) 0.0616(12) 0.0152(10)
O3 0.0543(10) 0.0387(8) 0.0566(9) 0.0074(7) 0.0249(8) 0.0007(7)
O4 0.0868(13) 0.0656(11) 0.0406(9) -0.0160(8) -0.0160(9) 0.0292(10)
O5 0.0591(10) 0.0298(7) 0.0449(8) -0.0016(6) 0.0069(7) 0.0050(7)
S1 0.0468(6) 0.0439(6) 0.0418(8) -0.0049(6) 0.0211(6) 0.0002(5)
C11 0.027(3) 0.035(4) 0.037(4) -0.002(3) 0.010(3) 0.007(3)
C12 0.054(5) 0.069(5) 0.068(6) -0.003(4) 0.010(4) 0.004(4)
C13 0.041(3) 0.049(3) 0.079(5) 0.003(4) 0.003(3) 0.012(3)
C14 0.045(3) 0.050(4) 0.068(6) -0.009(4) 0.026(4) 0.010(2)
S1' 0.0454(18) 0.0493(17) 0.058(2) 0.0060(15) -0.0010(16) 0.0157(14)
C11' 0.046(9) 0.029(8) 0.031(8) 0.008(7) -0.007(7) -0.008(7)
C12' 0.085(7) 0.057(6) 0.052(7) 0.005(6) 0.002(6) 0.008(5)
C13' 0.051(6) 0.056(7) 0.051(6) 0.008(5) 0.007(5) -0.010(5)
C14' 0.043(7) 0.059(8) 0.062(8) 0.002(7) 0.003(6) 0.016(6)

loop_
_atom_type_symbol
_atom_type_description
_atom_type_scat_dispersion_real
_atom_type_scat_dispersion_imag
_atom_type_scat_source
C C 0.0033 0.0016 'International Tables Vol C Tables 4.2.6.8 and 6.1.1.4'
H H 0.0000 0.0000 'International Tables Vol C Tables 4.2.6.8 and 6.1.1.4'
O O 0.0106 0.0060 'International Tables Vol C Tables 4.2.6.8 and 6.1.1.4'
S S 0.1246 0.1234 'International Tables Vol C Tables 4.2.6.8 and 6.1.1.4'

loop_
_geom_angle_atom_site_label_1
_geom_angle_atom_site_label_2
_geom_angle_atom_site_label_3
_geom_angle
C2 C1 C6 117.75(18)
C2 C1 C10 122.26(18)
C6 C1 C10 119.98(18)
C3 C2 C1 120.9(2)
C3 C2 H2 119.5
C1 C2 H2 119.5
C4 C3 C2 120.9(2)
C4 C3 H3 119.6
C2 C3 H3 119.6
C3 C4 C5 119.6(2)
C3 C4 H4 120.2
C5 C4 H4 120.2
C4 C5 C6 120.6(2)
C4 C5 H5 119.7
C6 C5 H5 119.7
C5 C6 C1 120.13(19)
C5 C6 C7 119.65(18)
C1 C6 C7 120.15(17)
O1 C7 C6 122.76(19)
O1 C7 C8 120.05(19)
C6 C7 C8 117.09(16)
C9 C8 C19 113.07(15)
C9 C8 C7 112.70(16)
C19 C8 C7 110.16(15)
C9 C8 C15 108.54(15)
C19 C8 C15 110.24(16)
C7 C8 C15 101.50(15)
C10 C9 C17 121.10(17)
C10 C9 C8 122.38(17)
C17 C9 C8 116.49(17)
C9 C10 C11' 120.3(15)
C9 C10 C1 121.27(17)
C11' C10 C1 118.4(15)
C9 C10 C11 119.8(7)
C1 C10 C11 118.9(7)
O2 C15 O3 123.79(19)
O2 C15 C8 123.40(19)
O3 C15 C8 112.80(16)
O3 C16 H16A 109.5
O3 C16 H16B 109.5
H16A C16 H16B 109.5
O3 C16 H16C 109.5
H16A C16 H16C 109.5
H16B C16 H16C 109.5
O4 C17 O5 123.28(19)
O4 C17 C9 124.83(18)
O5 C17 C9 111.87(17)
O5 C18 H18A 109.5
O5 C18 H18B 109.5
H18A C18 H18B 109.5
O5 C18 H18C 109.5
H18A C18 H18C 109.5
H18B C18 H18C 109.5
C20 C19 C32 119.24(18)
C20 C19 C8 121.38(17)
C32 C19 C8 119.37(17)
C21 C20 C19 121.83(19)
C21 C20 H20 119.1
C19 C20 H20 119.1
C20 C21 C22 121.08(19)
C20 C21 H21 119.5
C22 C21 H21 119.5
C21 C22 C33 118.75(18)
C21 C22 C23 122.57(19)
C33 C22 C23 118.67(18)
C24 C23 C22 121.4(2)
C24 C23 H23 119.3
C22 C23 H23 119.3
C23 C24 C25 122.2(2)
C23 C24 H24 118.9
C25 C24 H24 118.9
C26 C25 C34 118.4(2)
C26 C25 C24 123.47(19)
C34 C25 C24 118.14(19)
C27 C26 C25 121.7(2)
C27 C26 H26 119.2
C25 C26 H26 119.2
C26 C27 C28 120.7(2)
C26 C27 H27 119.7
C28 C27 H27 119.7
C27 C28 C29 120.1(2)
C27 C28 H28 120.0
C29 C28 H28 120.0
C28 C29 C34 119.60(18)
C28 C29 C30 122.49(19)
C34 C29 C30 117.91(17)
C31 C30 C29 121.98(18)
C31 C30 H30 119.0
C29 C30 H30 119.0
C30 C31 C32 122.13(18)
C30 C31 H31 118.9
C32 C31 H31 118.9
C19 C32 C33 118.90(17)
C19 C32 C31 123.95(17)
C33 C32 C31 117.15(17)
C22 C33 C32 120.17(17)
C22 C33 C34 119.40(17)
C32 C33 C34 120.41(17)
C29 C34 C25 119.54(18)
C29 C34 C33 120.35(17)
C25 C34 C33 120.09(18)
C15 O3 C16 115.84(16)
C17 O5 C18 116.67(17)
C11 S1 C14 89.3(4)
C12 C11 C10 129.9(8)
C12 C11 S1 112.2(7)
C10 C11 S1 117.7(4)
C11 C12 C13 114.2(11)
C11 C12 H12 122.9
C13 C12 H12 122.9
C14 C13 C12 108.6(12)
C14 C13 H13 125.7
C12 C13 H13 125.7
C13 C14 S1 115.7(9)
C13 C14 H14 122.1
S1 C14 H14 122.1
C14' S1' C11' 90.0(13)
C12' C11' C10 129.4(12)
C12' C11' S1' 104.6(12)
C10 C11' S1' 126.0(10)
C11' C12' C13' 124.6(19)
C11' C12' H12' 117.7
C13' C12' H12' 117.7
C14' C13' C12' 99(3)
C14' C13' H13' 130.3
C12' C13' H13' 130.3
C13' C14' S1' 120(2)
C13' C14' H14' 119.8
S1' C14' H14' 119.8

loop_
_geom_bond_atom_site_label_1
_geom_bond_atom_site_label_2
_geom_bond_distance
C1 C2 1.395(3)
C1 C6 1.405(3)
C1 C10 1.478(3)
C2 C3 1.377(3)
C2 H2 0.9300
C3 C4 1.369(3)
C3 H3 0.9300
C4 C5 1.373(3)
C4 H4 0.9300
C5 C6 1.392(3)
C5 H5 0.9300
C6 C7 1.467(3)
C7 O1 1.212(2)
C7 C8 1.546(3)
C8 C9 1.532(3)
C8 C19 1.535(3)
C8 C15 1.547(3)
C9 C10 1.345(3)
C9 C17 1.503(3)
C10 C11' 1.421(16)
C10 C11 1.500(6)
C15 O2 1.191(2)
C15 O3 1.314(2)
C16 O3 1.448(2)
C16 H16A 0.9600
C16 H16B 0.9600
C16 H16C 0.9600
C17 O4 1.196(2)
C17 O5 1.325(2)
C18 O5 1.441(2)
C18 H18A 0.9600
C18 H18B 0.9600
C18 H18C 0.9600
C19 C20 1.383(3)
C19 C32 1.415(3)
C20 C21 1.377(3)
C20 H20 0.9300
C21 C22 1.383(3)
C21 H21 0.9300
C22 C33 1.420(3)
C22 C23 1.435(3)
C23 C24 1.330(3)
C23 H23 0.9300
C24 C25 1.429(3)
C24 H24 0.9300
C25 C26 1.391(3)
C25 C34 1.423(3)
C26 C27 1.374(3)
C26 H26 0.9300
C27 C28 1.376(3)
C27 H27 0.9300
C28 C29 1.402(3)
C28 H28 0.9300
C29 C34 1.413(3)
C29 C30 1.425(3)
C30 C31 1.346(3)
C30 H30 0.9300
C31 C32 1.434(3)
C31 H31 0.9300
C32 C33 1.423(3)
C33 C34 1.428(3)
S1 C11 1.705(6)
S1 C14 1.717(6)
C11 C12 1.349(10)
C12 C13 1.425(12)
C12 H12 0.9300
C13 C14 1.334(6)
C13 H13 0.9300
C14 H14 0.9300
S1' C14' 1.714(10)
S1' C11' 1.719(10)
C11' C12' 1.351(13)
C12' C13' 1.422(14)
C12' H12' 0.9300
C13' C14' 1.335(9)
C13' H13' 0.9300
C14' H14' 0.9300

loop_
_geom_torsion_atom_site_label_1
_geom_torsion_atom_site_label_2
_geom_torsion_atom_site_label_3
_geom_torsion_atom_site_label_4
_geom_torsion
C6 C1 C2 C3 3.4(3)
C10 C1 C2 C3 -176.23(18)
C1 C2 C3 C4 -1.9(3)
C2 C3 C4 C5 -1.3(3)
C3 C4 C5 C6 2.8(3)
C4 C5 C6 C1 -1.3(3)
C4 C5 C6 C7 -178.23(19)
C2 C1 C6 C5 -1.8(3)
C10 C1 C6 C5 177.80(17)
C2 C1 C6 C7 175.15(18)
C10 C1 C6 C7 -5.3(3)
C5 C6 C7 O1 18.2(3)
C1 C6 C7 O1 -158.8(2)
C5 C6 C7 C8 -158.18(18)
C1 C6 C7 C8 24.9(3)
O1 C7 C8 C9 154.97(18)
C6 C7 C8 C9 -28.6(2)
O1 C7 C8 C19 27.7(2)
C6 C7 C8 C19 -155.90(16)
O1 C7 C8 C15 -89.1(2)
C6 C7 C8 C15 87.31(19)
C19 C8 C9 C10 140.56(18)
C7 C8 C9 C10 14.8(2)
C15 C8 C9 C10 -96.8(2)
C19 C8 C9 C17 -41.6(2)
C7 C8 C9 C17 -167.36(15)
C15 C8 C9 C17 81.03(19)
C17 C9 C10 C11' 9.6(11)
C8 C9 C10 C11' -172.7(11)
C17 C9 C10 C1 -173.57(16)
C8 C9 C10 C1 4.2(3)
C17 C9 C10 C11 8.3(5)
C8 C9 C10 C11 -174.0(5)
C2 C1 C10 C9 169.54(18)
C6 C1 C10 C9 -10.0(3)
C2 C1 C10 C11' -13.6(10)
C6 C1 C10 C11' 166.8(10)
C2 C1 C10 C11 -12.3(5)
C6 C1 C10 C11 168.1(5)
C9 C8 C15 O2 151.4(2)
C19 C8 C15 O2 -84.2(3)
C7 C8 C15 O2 32.5(3)
C9 C8 C15 O3 -27.7(2)
C19 C8 C15 O3 96.7(2)
C7 C8 C15 O3 -146.59(18)
C10 C9 C17 O4 -133.5(2)
C8 C9 C17 O4 48.7(3)
C10 C9 C17 O5 48.3(2)
C8 C9 C17 O5 -129.54(17)
C9 C8 C19 C20 114.1(2)
C7 C8 C19 C20 -118.8(2)
C15 C8 C19 C20 -7.6(2)
C9 C8 C19 C32 -65.2(2)
C7 C8 C19 C32 61.9(2)
C15 C8 C19 C32 173.14(16)
C32 C19 C20 C21 1.1(3)
C8 C19 C20 C21 -178.11(18)
C19 C20 C21 C22 -1.3(3)
C20 C21 C22 C33 0.0(3)
C20 C21 C22 C23 -179.07(19)
C21 C22 C23 C24 176.0(2)
C33 C22 C23 C24 -3.1(3)
C22 C23 C24 C25 1.7(3)
C23 C24 C25 C26 -178.7(2)
C23 C24 C25 C34 1.2(3)
C34 C25 C26 C27 0.4(3)
C24 C25 C26 C27 -179.7(2)
C25 C26 C27 C28 0.9(3)
C26 C27 C28 C29 -1.3(3)
C27 C28 C29 C34 0.5(3)
C27 C28 C29 C30 -178.90(19)
C28 C29 C30 C31 176.80(19)
C34 C29 C30 C31 -2.6(3)
C29 C30 C31 C32 0.9(3)
C20 C19 C32 C33 0.3(3)
C8 C19 C32 C33 179.54(16)
C20 C19 C32 C31 -179.84(18)
C8 C19 C32 C31 -0.6(3)
C30 C31 C32 C19 -178.23(18)
C30 C31 C32 C33 1.7(3)
C21 C22 C33 C32 1.4(3)
C23 C22 C33 C32 -179.49(17)
C21 C22 C33 C34 -177.63(17)
C23 C22 C33 C34 1.5(3)
C19 C32 C33 C22 -1.5(3)
C31 C32 C33 C22 178.59(17)
C19 C32 C33 C34 177.47(17)
C31 C32 C33 C34 -2.4(3)
C28 C29 C34 C25 0.8(3)
C30 C29 C34 C25 -179.81(17)
C28 C29 C34 C33 -177.67(17)
C30 C29 C34 C33 1.7(3)
C26 C25 C34 C29 -1.2(3)
C24 C25 C34 C29 178.87(18)
C26 C25 C34 C33 177.24(18)
C24 C25 C34 C33 -2.7(3)
C22 C33 C34 C29 179.74(17)
C32 C33 C34 C29 0.8(3)
C22 C33 C34 C25 1.3(3)
C32 C33 C34 C25 -177.70(17)
O2 C15 O3 C16 -1.0(3)
C8 C15 O3 C16 178.12(18)
O4 C17 O5 C18 13.0(3)
C9 C17 O5 C18 -168.71(18)
C9 C10 C11 C12 -116.6(17)
C11' C10 C11 C12 131(81)
C1 C10 C11 C12 65(2)
C9 C10 C11 S1 57.6(13)
C11' C10 C11 S1 -54(78)
C1 C10 C11 S1 -120.6(9)
C14 S1 C11 C12 -1.3(14)
C14 S1 C11 C10 -176.5(13)
C10 C11 C12 C13 175.3(16)
S1 C11 C12 C13 1(2)
C11 C12 C13 C14 0(2)
C12 C13 C14 S1 -1.2(18)
C11 S1 C14 C13 1.5(13)
C9 C10 C11' C12' 62(4)
C1 C10 C11' C12' -115(3)
C11 C10 C11' C12' 131(82)
C9 C10 C11' S1' -119(2)
C1 C10 C11' S1' 65(3)
C11 C10 C11' S1' -50(76)
C14' S1' C11' C12' -5(3)
C14' S1' C11' C10 176(3)
C10 C11' C12' C13' -169(3)
S1' C11' C12' C13' 11(4)
C11' C12' C13' C14' -11(4)
C12' C13' C14' S1' 6(4)
C11' S1' C14' C13' -1(4)
